data_4072135
loop_
_publ_author_name
'Klahn, Marcus'
'Arndt, Perdita'
'Spannenberg, Anke'
'Gans\"auer, Andreas'
'Rosenthal, Uwe'

_publ_section_title
;
 Menthyl-Substituted Group 4 Metallocene Dihalides
;
_journal_issue 22
_journal_name_full Organometallics
_journal_page_first 5846
_journal_paper_doi 10.1021/om800605x
_journal_volume 27
_journal_year 2008
_chemical_formula_sum 'C30 H46 Cl2 Hf'
_chemical_formula_weight 656.06
_chemical_name_systematic
; 
 ? 
;
_space_group_IT_number 77
_symmetry_cell_setting tetragonal
_symmetry_space_group_name_Hall 'P 4c'
_symmetry_space_group_name_H-M 'P 42'
_atom_sites_solution_hydrogens geom
_atom_sites_solution_primary direct
_atom_sites_solution_secondary difmap
_audit_creation_method SHELXL-97
_cell_angle_alpha 90.00
_cell_angle_beta 90.00
_cell_angle_gamma 90.00
_cell_formula_units_Z 2
_cell_length_a 15.3372(10)
_cell_length_b 15.3372(10)
_cell_length_c 6.4757(4)
_cell_measurement_reflns_used all
_cell_measurement_temperature 200(2)
_cell_volume 1523.28(17)
_computing_data_collection STOE-X-AREA
_computing_molecular_graphics XP
_computing_structure_refinement 'SHELXL-97 (Sheldrick, 1997)'
_computing_structure_solution 'SHELXS-97 (Sheldrick, 1990)'
_diffrn_ambient_temperature 200(2)
_diffrn_measured_fraction_theta_full 0.999
_diffrn_measured_fraction_theta_max 0.999
_diffrn_measurement_device_type 'STOE IPDS II'
_diffrn_radiation_monochromator graphite
_diffrn_radiation_source 'fine-focus sealed tube'
_diffrn_radiation_type MoK\a
_diffrn_radiation_wavelength 0.71073
_diffrn_reflns_av_R_equivalents 0.0496
_diffrn_reflns_av_sigmaI/netI 0.0366
_diffrn_reflns_limit_h_max 18
_diffrn_reflns_limit_h_min -18
_diffrn_reflns_limit_k_max 18
_diffrn_reflns_limit_k_min -18
_diffrn_reflns_limit_l_max 7
_diffrn_reflns_limit_l_min -7
_diffrn_reflns_number 21446
_diffrn_reflns_theta_full 25.96
_diffrn_reflns_theta_max 25.96
_diffrn_reflns_theta_min 2.66
_exptl_absorpt_coefficient_mu 3.615
_exptl_absorpt_correction_T_max 0.6950
_exptl_absorpt_correction_T_min 0.4864
_exptl_absorpt_correction_type numerical
_exptl_crystal_colour colourless
_exptl_crystal_density_diffrn 1.430
_exptl_crystal_density_method 'not measured'
_exptl_crystal_description needle
_exptl_crystal_F_000 664
_exptl_crystal_size_max 0.4
_exptl_crystal_size_mid 0.1
_exptl_crystal_size_min 0.1
_refine_diff_density_max 0.343
_refine_diff_density_min -0.203
_refine_diff_density_rms 0.041
_refine_ls_abs_structure_details 'Flack H D (1983), Acta Cryst. A39, 876-881'
_refine_ls_abs_structure_Flack -0.007(7)
_refine_ls_extinction_method none
_refine_ls_goodness_of_fit_ref 0.829
_refine_ls_hydrogen_treatment constr
_refine_ls_matrix_type full
_refine_ls_number_parameters 150
_refine_ls_number_reflns 2975
_refine_ls_number_restraints 1
_refine_ls_restrained_S_all 0.829
_refine_ls_R_factor_all 0.0345
_refine_ls_R_factor_gt 0.0145
_refine_ls_shift/su_max 0.000
_refine_ls_shift/su_mean 0.000
_refine_ls_structure_factor_coef Fsqd
_refine_ls_weighting_details 'calc w=1/[\s^2^(Fo^2^)+(0.0085P)^2^+0.0000P] where P=(Fo^2^+2Fc^2^)/3'
_refine_ls_weighting_scheme calc
_refine_ls_wR_factor_gt 0.0238
_refine_ls_wR_factor_ref 0.0254
_reflns_number_gt 2000
_reflns_number_total 2975
_reflns_threshold_expression >2sigma(I)
_cod_data_source_file om800605x_si_001.cif
_cod_data_source_block ks713
_cod_original_sg_symbol_H-M P4(2)
_cod_database_code 4072135

loop_
_symmetry_equiv_pos_as_xyz
'x, y, z'
'-x, -y, z'
'-y, x, z+1/2'
'y, -x, z+1/2'

loop_
_atom_site_label
_atom_site_type_symbol
_atom_site_fract_x
_atom_site_fract_y
_atom_site_fract_z
_atom_site_U_iso_or_equiv
_atom_site_adp_type
_atom_site_occupancy
_atom_site_symmetry_multiplicity
_atom_site_calc_flag
_atom_site_refinement_flags
C1 C 0.35897(18) 0.0711(2) 0.1077(5) 0.0303(7) Uani 1 1 d .
C2 C 0.33781(16) 0.00315(18) -0.0295(9) 0.0320(10) Uani 1 1 d .
H2A H 0.3121 0.0106 -0.1619 0.038 Uiso 1 1 calc R
C3 C 0.36038(18) -0.0769(2) 0.0588(5) 0.0353(10) Uani 1 1 d .
H3A H 0.3519 -0.1329 -0.0009 0.042 Uiso 1 1 calc R
C4 C 0.39770(19) -0.0594(2) 0.2512(6) 0.0334(8) Uani 1 1 d .
H4A H 0.4200 -0.1015 0.3448 0.040 Uiso 1 1 calc R
C5 C 0.3967(2) 0.0311(2) 0.2823(7) 0.0301(9) Uani 1 1 d .
H5A H 0.4117 0.0613 0.4144 0.036 Uiso 1 1 calc R
C6 C 0.34009(18) 0.16705(18) 0.0801(5) 0.0336(7) Uani 1 1 d .
H6A H 0.3477 0.1812 -0.0696 0.040 Uiso 1 1 calc R
C7 C 0.4047(2) 0.2231(2) 0.2026(6) 0.0417(8) Uani 1 1 d .
H7A H 0.3993 0.2087 0.3510 0.050 Uiso 1 1 calc R
H7B H 0.4647 0.2081 0.1589 0.050 Uiso 1 1 calc R
C8 C 0.3912(2) 0.3209(2) 0.1751(7) 0.0563(11) Uani 1 1 d .
H8A H 0.4006 0.3359 0.0265 0.068 Uiso 1 1 calc R
C9 C 0.2971(3) 0.3431(3) 0.2323(11) 0.0617(14) Uani 1 1 d .
H9A H 0.2881 0.3323 0.3815 0.074 Uiso 1 1 calc R
H9B H 0.2863 0.4057 0.2058 0.074 Uiso 1 1 calc R
C10 C 0.2328(2) 0.2893(2) 0.1097(7) 0.0569(11) Uani 1 1 d .
H10A H 0.2395 0.3031 -0.0388 0.068 Uiso 1 1 calc R
H10B H 0.1728 0.3055 0.1512 0.068 Uiso 1 1 calc R
C11 C 0.2452(2) 0.1911(2) 0.1410(6) 0.0441(9) Uani 1 1 d .
H11A H 0.2392 0.1795 0.2923 0.053 Uiso 1 1 calc R
C12 C 0.1754(2) 0.1361(2) 0.0311(11) 0.0545(16) Uani 1 1 d .
H12A H 0.1912 0.0735 0.0537 0.065 Uiso 1 1 calc R
C13 C 0.1720(4) 0.1503(3) -0.2010(9) 0.080(2) Uani 1 1 d .
H13A H 0.2305 0.1427 -0.2595 0.120 Uiso 1 1 calc R
H13B H 0.1512 0.2095 -0.2299 0.120 Uiso 1 1 calc R
H13C H 0.1321 0.1079 -0.2633 0.120 Uiso 1 1 calc R
C14 C 0.0847(3) 0.1496(4) 0.1250(10) 0.106(2) Uani 1 1 d .
H14A H 0.0419 0.1152 0.0478 0.159 Uiso 1 1 calc R
H14B H 0.0691 0.2115 0.1175 0.159 Uiso 1 1 calc R
H14C H 0.0851 0.1309 0.2696 0.159 Uiso 1 1 calc R
C15 C 0.4559(3) 0.3724(3) 0.3047(10) 0.0824(17) Uani 1 1 d .
H15A H 0.4469 0.4349 0.2822 0.124 Uiso 1 1 calc R
H15B H 0.5155 0.3567 0.2643 0.124 Uiso 1 1 calc R
H15C H 0.4472 0.3588 0.4511 0.124 Uiso 1 1 calc R
Cl1 Cl 0.50560(7) -0.11658(6) -0.25506(16) 0.0343(2) Uani 1 1 d .
Hf1 Hf 0.5000 0.0000 -0.00303(5) 0.02373(4) Uani 1 2 d S

loop_
_atom_site_aniso_label
_atom_site_aniso_U_11
_atom_site_aniso_U_22
_atom_site_aniso_U_33
_atom_site_aniso_U_23
_atom_site_aniso_U_13
_atom_site_aniso_U_12
C1 0.0222(15) 0.0361(17) 0.0325(17) -0.0011(14) 0.0003(13) 0.0007(12)
C2 0.0237(12) 0.0388(14) 0.033(3) -0.0022(19) -0.0004(17) 0.0008(10)
C3 0.0243(14) 0.0350(16) 0.047(3) 0.0018(13) 0.0019(13) -0.0033(12)
C4 0.0254(17) 0.0354(18) 0.039(2) 0.0101(18) 0.0048(15) -0.0018(15)
C5 0.0213(17) 0.038(2) 0.031(2) -0.0050(18) 0.0063(15) 0.0009(15)
C6 0.0301(16) 0.0335(16) 0.0373(19) -0.0043(13) 0.0006(12) 0.0096(13)
C7 0.0345(17) 0.0370(18) 0.054(2) -0.0082(16) -0.0029(16) 0.0045(14)
C8 0.053(2) 0.0337(19) 0.082(3) -0.0138(19) 0.004(2) 0.0074(17)
C9 0.058(3) 0.042(2) 0.085(4) -0.026(3) -0.006(3) 0.015(2)
C10 0.047(2) 0.052(2) 0.072(3) -0.018(2) -0.0039(19) 0.0261(18)
C11 0.0383(19) 0.045(2) 0.049(2) -0.0130(17) -0.0036(17) 0.0104(16)
C12 0.0332(15) 0.0565(19) 0.074(5) -0.022(3) -0.014(3) 0.0156(13)
C13 0.097(4) 0.055(3) 0.088(5) -0.021(3) -0.050(4) 0.025(3)
C14 0.032(2) 0.109(4) 0.177(7) -0.064(4) 0.005(3) 0.009(3)
C15 0.064(3) 0.049(3) 0.135(5) -0.026(3) -0.005(3) -0.006(2)
Cl1 0.0435(6) 0.0319(5) 0.0274(5) -0.0043(4) -0.0012(6) -0.0020(5)
Hf1 0.02348(17) 0.02470(17) 0.02300(6) 0.000 0.000 -0.00013(16)

loop_
_atom_type_symbol
_atom_type_description
_atom_type_scat_dispersion_real
_atom_type_scat_dispersion_imag
_atom_type_scat_source
C C 0.0033 0.0016 'International Tables Vol C Tables 4.2.6.8 and 6.1.1.4'
H H 0.0000 0.0000 'International Tables Vol C Tables 4.2.6.8 and 6.1.1.4'
Cl Cl 0.1484 0.1585 'International Tables Vol C Tables 4.2.6.8 and 6.1.1.4'
Hf Hf -0.5830 6.1852 'International Tables Vol C Tables 4.2.6.8 and 6.1.1.4'

loop_
_geom_angle_atom_site_label_1
_geom_angle_atom_site_label_2
_geom_angle_atom_site_label_3
_geom_angle
_geom_angle_site_symmetry_1
_geom_angle_site_symmetry_3
C2 C1 C5 106.2(3) . .
C2 C1 C6 127.0(3) . .
C5 C1 C6 126.7(3) . .
C2 C1 Hf1 72.46(16) . .
C5 C1 Hf1 71.88(19) . .
C6 C1 Hf1 123.42(19) . .
C3 C2 C1 109.6(4) . .
C3 C2 Hf1 73.02(15) . .
C1 C2 Hf1 74.98(17) . .
C4 C3 C2 107.3(3) . .
C4 C3 Hf1 72.44(17) . .
C2 C3 Hf1 74.32(15) . .
C3 C4 C5 108.3(3) . .
C3 C4 Hf1 74.62(19) . .
C5 C4 Hf1 74.7(2) . .
C4 C5 C1 108.6(3) . .
C4 C5 Hf1 72.3(2) . .
C1 C5 Hf1 75.4(2) . .
C1 C6 C7 111.2(2) . .
C1 C6 C11 112.4(3) . .
C7 C6 C11 109.9(3) . .
C8 C7 C6 113.8(3) . .
C15 C8 C7 110.9(3) . .
C15 C8 C9 111.6(4) . .
C7 C8 C9 108.6(3) . .
C10 C9 C8 111.6(4) . .
C9 C10 C11 112.7(3) . .
C10 C11 C12 113.1(3) . .
C10 C11 C6 108.4(3) . .
C12 C11 C6 113.8(3) . .
C13 C12 C14 110.0(4) . .
C13 C12 C11 113.8(4) . .
C14 C12 C11 111.9(4) . .
Cl1 Hf1 Cl1 95.29(5) . 2_655
Cl1 Hf1 C4 134.79(8) . 2_655
Cl1 Hf1 C4 101.59(9) 2_655 2_655
Cl1 Hf1 C4 101.59(9) . .
Cl1 Hf1 C4 134.79(8) 2_655 .
C4 Hf1 C4 95.56(17) 2_655 .
Cl1 Hf1 C3 115.45(7) . 2_655
Cl1 Hf1 C3 77.76(7) 2_655 2_655
C4 Hf1 C3 32.94(11) 2_655 2_655
C4 Hf1 C3 128.47(11) . 2_655
Cl1 Hf1 C3 77.76(7) . .
Cl1 Hf1 C3 115.45(7) 2_655 .
C4 Hf1 C3 128.47(11) 2_655 .
C4 Hf1 C3 32.94(11) . .
C3 Hf1 C3 161.40(14) 2_655 .
Cl1 Hf1 C5 109.71(8) . 2_655
Cl1 Hf1 C5 131.79(8) 2_655 2_655
C4 Hf1 C5 33.05(10) 2_655 2_655
C4 Hf1 C5 80.63(11) . 2_655
C3 Hf1 C5 54.48(11) 2_655 2_655
C3 Hf1 C5 109.89(11) . 2_655
Cl1 Hf1 C5 131.79(8) . .
Cl1 Hf1 C5 109.71(8) 2_655 .
C4 Hf1 C5 80.63(11) 2_655 .
C4 Hf1 C5 33.05(10) . .
C3 Hf1 C5 109.89(11) 2_655 .
C3 Hf1 C5 54.48(11) . .
C5 Hf1 C5 83.71(18) 2_655 .
Cl1 Hf1 C2 84.49(10) . 2_655
Cl1 Hf1 C2 90.19(10) 2_655 2_655
C4 Hf1 C2 54.17(14) 2_655 2_655
C4 Hf1 C2 132.68(14) . 2_655
C3 Hf1 C2 32.67(10) 2_655 2_655
C3 Hf1 C2 149.78(9) . 2_655
C5 Hf1 C2 53.86(15) 2_655 2_655
C5 Hf1 C2 133.81(16) . 2_655
Cl1 Hf1 C2 90.19(10) . .
Cl1 Hf1 C2 84.49(10) 2_655 .
C4 Hf1 C2 132.68(14) 2_655 .
C4 Hf1 C2 54.17(14) . .
C3 Hf1 C2 149.77(9) 2_655 .
C3 Hf1 C2 32.67(10) . .
C5 Hf1 C2 133.81(16) 2_655 .
C5 Hf1 C2 53.86(15) . .
C2 Hf1 C2 172.1(3) 2_655 .
Cl1 Hf1 C1 122.69(7) . .
Cl1 Hf1 C1 80.93(8) 2_655 .
C4 Hf1 C1 101.38(11) 2_655 .
C4 Hf1 C1 54.64(10) . .
C3 Hf1 C1 119.26(10) 2_655 .
C3 Hf1 C1 54.51(10) . .
C5 Hf1 C1 114.75(12) 2_655 .
C5 Hf1 C1 32.70(12) . .
C2 Hf1 C1 151.88(11) 2_655 .
C2 Hf1 C1 32.55(11) . .
Cl1 Hf1 C1 80.93(8) . 2_655
Cl1 Hf1 C1 122.69(7) 2_655 2_655
C4 Hf1 C1 54.64(10) 2_655 2_655
C4 Hf1 C1 101.37(11) . 2_655
C3 Hf1 C1 54.51(10) 2_655 2_655
C3 Hf1 C1 119.26(10) . 2_655
C5 Hf1 C1 32.70(12) 2_655 2_655
C5 Hf1 C1 114.75(12) . 2_655
C2 Hf1 C1 32.55(11) 2_655 2_655
C2 Hf1 C1 151.88(11) . 2_655
C1 Hf1 C1 147.01(15) . 2_655

loop_
_geom_bond_atom_site_label_1
_geom_bond_atom_site_label_2
_geom_bond_distance
_geom_bond_site_symmetry_2
C1 C2 1.407(5) .
C1 C5 1.410(5) .
C1 C6 1.511(4) .
C1 Hf1 2.526(3) .
C2 C3 1.398(4) .
C2 Hf1 2.494(3) .
C3 C4 1.397(5) .
C3 Hf1 2.477(3) .
C4 C5 1.403(4) .
C4 Hf1 2.450(3) .
C5 Hf1 2.481(4) .
C6 C7 1.533(4) .
C6 C11 1.552(4) .
C7 C8 1.525(4) .
C8 C15 1.521(6) .
C8 C9 1.528(5) .
C9 C10 1.510(6) .
C10 C11 1.532(5) .
C11 C12 1.537(5) .
C12 C13 1.520(9) .
C12 C14 1.533(6) .
Cl1 Hf1 2.4224(10) .
Hf1 Cl1 2.4224(10) 2_655
Hf1 C4 2.450(3) 2_655
Hf1 C3 2.477(3) 2_655
Hf1 C5 2.481(4) 2_655
Hf1 C2 2.494(3) 2_655
Hf1 C1 2.526(3) 2_655
